data_7107815
loop_
_publ_author_name
'David A. Leigh'
'Paul J. Lusby'
'Alexandra M. Z. Slawin'
'D. Barney Walker'

_publ_section_title
;
 Half-rotation in a kinetically locked [2]catenane induced by transition
 metal ion substitution
;
_journal_name_full Chem.Commun.
_journal_page_first 5826
_journal_paper_doi 10.1039/c2cc32418k
_journal_volume 48
_journal_year 2012
_chemical_formula_moiety 'C93 H111 N7 O12 Pd,2(C2 H2 N)'
_chemical_formula_sum 'C97 H117 N9 O12 Pd'
_chemical_formula_weight 1707.40
_chemical_name_systematic
;
?
;
_space_group_IT_number 2
_symmetry_cell_setting triclinic
_symmetry_space_group_name_Hall '-P 1'
_symmetry_space_group_name_H-M 'P -1'
_atom_sites_solution_hydrogens geom
_atom_sites_solution_primary direct
_atom_sites_solution_secondary difmap
_audit_creation_method SHELXL-97
_cell_angle_alpha 77.683(8)
_cell_angle_beta 74.610(8)
_cell_angle_gamma 81.063(8)
_cell_formula_units_Z 2
_cell_length_a 13.579(2)
_cell_length_b 17.669(3)
_cell_length_c 19.456(3)
_cell_measurement_reflns_used 9061
_cell_measurement_temperature 93(2)
_cell_measurement_theta_max 27.8
_cell_measurement_theta_min 2.1
_cell_volume 4372.8(12)
_computing_cell_refinement 'CrystalClear (Rigaku Corp., 2004)'
_computing_data_collection 'CrystalClear (Rigaku Corp., 2004)'
_computing_data_reduction 'CrystalClear (Rigaku Corp., 2004)'
_computing_molecular_graphics 'Bruker SHELXTL'
_computing_publication_material 'Bruker SHELXTL'
_computing_structure_refinement 'SHELXL-97 (Sheldrick, 1997)'
_computing_structure_solution 'SHELXS-97 (Sheldrick, 1990)'
_diffrn_ambient_temperature 93(2)
_diffrn_measured_fraction_theta_full 0.995
_diffrn_measured_fraction_theta_max 0.991
_diffrn_measurement_device_type CCD
_diffrn_measurement_method '\w scans'
_diffrn_radiation_monochromator confocal
_diffrn_radiation_source 'rotating anode'
_diffrn_radiation_type MoK\a
_diffrn_radiation_wavelength 0.71073
_diffrn_reflns_av_R_equivalents 0.0905
_diffrn_reflns_av_sigmaI/netI 0.1045
_diffrn_reflns_limit_h_max 16
_diffrn_reflns_limit_h_min -16
_diffrn_reflns_limit_k_max 21
_diffrn_reflns_limit_k_min -19
_diffrn_reflns_limit_l_max 23
_diffrn_reflns_limit_l_min -23
_diffrn_reflns_number 44474
_diffrn_reflns_theta_full 25.00
_diffrn_reflns_theta_max 25.39
_diffrn_reflns_theta_min 2.06
_exptl_absorpt_coefficient_mu 0.280
_exptl_absorpt_correction_T_max 1.000
_exptl_absorpt_correction_T_min 0.693
_exptl_absorpt_correction_type multi-scan
_exptl_absorpt_process_details 'Jacobson, R. (1998) Private communication'
_exptl_crystal_colour Colorless
_exptl_crystal_density_diffrn 1.297
_exptl_crystal_density_method 'not measured'
_exptl_crystal_description Platelet
_exptl_crystal_F_000 1808
_exptl_crystal_size_max 0.10
_exptl_crystal_size_mid 0.03
_exptl_crystal_size_min 0.01
_refine_diff_density_max 0.776
_refine_diff_density_min -0.607
_refine_diff_density_rms 0.090
_refine_ls_extinction_method none
_refine_ls_goodness_of_fit_ref 0.956
_refine_ls_hydrogen_treatment mixed
_refine_ls_matrix_type full
_refine_ls_number_parameters 1081
_refine_ls_number_reflns 15933
_refine_ls_number_restraints 9
_refine_ls_restrained_S_all 0.956
_refine_ls_R_factor_all 0.1641
_refine_ls_R_factor_gt 0.1191
_refine_ls_shift/su_max 0.012
_refine_ls_shift/su_mean 0.001
_refine_ls_structure_factor_coef Fsqd
_refine_ls_weighting_details 'calc w=1/[\s^2^(Fo^2^)+(0.1653P)^2^+23.0733P] where P=(Fo^2^+2Fc^2^)/3'
_refine_ls_weighting_scheme calc
_refine_ls_wR_factor_gt 0.2963
_refine_ls_wR_factor_ref 0.3327
_reflns_number_gt 10647
_reflns_number_total 15933
_reflns_threshold_expression >2sigma(I)
_cod_data_source_file c2cc32418k.txt
_cod_data_source_block Pd3H2
_cod_original_cell_volume 4373.2(13)
_cod_original_sg_symbol_H-M P-1
_cod_database_code 7107815

loop_
_symmetry_equiv_pos_as_xyz
'x, y, z'
'-x, -y, -z'

loop_
_atom_site_label
_atom_site_type_symbol
_atom_site_fract_x
_atom_site_fract_y
_atom_site_fract_z
_atom_site_U_iso_or_equiv
_atom_site_adp_type
_atom_site_occupancy
_atom_site_symmetry_multiplicity
_atom_site_calc_flag
_atom_site_refinement_flags
Pd1 Pd 0.13888(5) 0.20208(4) 0.15740(4) 0.0489(2) Uani 1 1 d .
C1 C 0.0083(6) 0.1679(5) 0.0564(5) 0.055(2) Uani 1 1 d .
H1A H 0.0035 0.1832 0.0053 0.066 Uiso 1 1 calc R
H1B H -0.0521 0.1946 0.0865 0.066 Uiso 1 1 calc R
N2 N 0.1015(5) 0.1934(3) 0.0635(4) 0.0463(16) Uani 1 1 d .
C3 C 0.1695(6) 0.2215(4) 0.0028(5) 0.0465(19) Uani 1 1 d .
O3 O 0.1663(4) 0.2219(3) -0.0608(3) 0.0498(13) Uani 1 1 d .
C4 C 0.2549(6) 0.2552(4) 0.0176(5) 0.0447(19) Uani 1 1 d .
N5 N 0.2470(5) 0.2549(3) 0.0874(4) 0.0468(16) Uani 1 1 d .
C6 C 0.3152(7) 0.2823(5) 0.1116(5) 0.053(2) Uani 1 1 d .
C7 C 0.3993(6) 0.3124(4) 0.0623(5) 0.051(2) Uani 1 1 d .
H7A H 0.4490 0.3322 0.0782 0.061 Uiso 1 1 calc R
C8 C 0.4104(7) 0.3134(4) -0.0102(5) 0.053(2) Uani 1 1 d .
H8A H 0.4683 0.3337 -0.0448 0.064 Uiso 1 1 calc R
C9 C 0.3375(6) 0.2849(4) -0.0328(5) 0.049(2) Uani 1 1 d .
H9A H 0.3447 0.2859 -0.0829 0.058 Uiso 1 1 calc R
C10 C 0.2905(8) 0.2730(5) 0.1935(5) 0.056(2) Uani 1 1 d .
O10 O 0.3460(5) 0.2997(4) 0.2215(4) 0.0641(17) Uani 1 1 d .
N11 N 0.2080(6) 0.2343(4) 0.2262(4) 0.0500(16) Uani 1 1 d .
C12 C 0.1724(8) 0.2269(5) 0.3039(5) 0.060(2) Uani 1 1 d .
H12A H 0.0977 0.2434 0.3159 0.071 Uiso 1 1 calc R
H12B H 0.2065 0.2632 0.3200 0.071 Uiso 1 1 calc R
C13 C 0.1914(7) 0.1464(5) 0.3461(5) 0.055(2) Uani 1 1 d .
C14 C 0.2832(7) 0.1001(5) 0.3273(5) 0.057(2) Uani 1 1 d .
H14A H 0.3337 0.1190 0.2854 0.069 Uiso 1 1 calc R
C15 C 0.3036(7) 0.0274(5) 0.3674(5) 0.062(2) Uani 1 1 d .
H15A H 0.3665 -0.0036 0.3528 0.074 Uiso 1 1 calc R
C16 C 0.2321(7) 0.0008(5) 0.4284(5) 0.060(2) Uani 1 1 d .
C17 C 0.1380(8) 0.0441(6) 0.4483(5) 0.067(3) Uani 1 1 d .
H17A H 0.0873 0.0246 0.4897 0.080 Uiso 1 1 calc R
C18 C 0.1197(7) 0.1164(6) 0.4065(5) 0.064(2) Uani 1 1 d .
H18A H 0.0555 0.1462 0.4199 0.076 Uiso 1 1 calc R
O19 O 0.2441(5) -0.0697(4) 0.4745(3) 0.0719(19) Uani 1 1 d .
C20 C 0.3289(10) -0.1230(6) 0.4497(6) 0.091(4) Uani 1 1 d .
H20A H 0.3939 -0.1050 0.4508 0.110 Uiso 1 1 calc R
H20B H 0.3325 -0.1281 0.3994 0.110 Uiso 1 1 calc R
C21 C 0.3115(10) -0.2025(6) 0.5020(7) 0.092(4) Uani 1 1 d .
H21A H 0.3647 -0.2431 0.4833 0.110 Uiso 1 1 calc R
H21B H 0.3192 -0.1984 0.5502 0.110 Uiso 1 1 calc R
C22 C 0.2038(12) -0.2276(7) 0.5104(7) 0.099(4) Uani 1 1 d .
H22A H 0.1969 -0.2781 0.5442 0.119 Uiso 1 1 calc R
H22B H 0.1508 -0.1886 0.5321 0.119 Uiso 1 1 calc R
C23 C 0.1855(12) -0.2354(8) 0.4431(8) 0.107(4) Uani 1 1 d .
H23A H 0.2339 -0.2783 0.4240 0.128 Uiso 1 1 calc R
H23B H 0.1997 -0.1868 0.4076 0.128 Uiso 1 1 calc R
C24 C 0.0737(11) -0.2522(8) 0.4505(7) 0.096(4) Uani 1 1 d .
H24A H 0.0590 -0.2994 0.4879 0.116 Uiso 1 1 calc R
H24B H 0.0260 -0.2081 0.4680 0.116 Uiso 1 1 calc R
C25 C 0.0516(12) -0.2642(8) 0.3808(8) 0.109(5) Uani 1 1 d .
H25A H 0.0778 -0.2213 0.3415 0.131 Uiso 1 1 calc R
H25B H 0.0912 -0.3133 0.3681 0.131 Uiso 1 1 calc R
C26 C -0.0521(14) -0.2674(10) 0.3827(8) 0.125(5) Uani 1 1 d .
H26A H -0.0938 -0.2191 0.3957 0.150 Uiso 1 1 calc R
H26B H -0.0792 -0.3121 0.4195 0.150 Uiso 1 1 calc R
C27 C -0.0596(17) -0.2785(10) 0.293(2) 0.29(2) Uani 1 1 d D
H27A H -0.0047 -0.3169 0.2722 0.349 Uiso 1 1 calc R
H27B H -0.1275 -0.2926 0.2932 0.349 Uiso 1 1 calc R
C28 C -0.0443(18) -0.2012(13) 0.2567(10) 0.173(8) Uani 1 1 d DU
H28A H -0.0949 -0.1633 0.2819 0.208 Uiso 1 1 calc R
H28B H 0.0258 -0.1895 0.2540 0.208 Uiso 1 1 calc R
C29 C -0.0579(13) -0.1986(10) 0.1875(10) 0.137(6) Uani 1 1 d D
H29A H -0.1268 -0.1721 0.1845 0.164 Uiso 1 1 calc R
H29B H -0.0547 -0.2524 0.1793 0.164 Uiso 1 1 calc R
O30 O 0.0149(6) -0.1603(4) 0.1341(5) 0.097(3) Uani 1 1 d .
C31 C 0.0058(8) -0.0798(6) 0.1180(7) 0.071(3) Uani 1 1 d .
C32 C -0.0731(9) -0.0324(7) 0.1534(6) 0.081(3) Uani 1 1 d .
H32A H -0.1272 -0.0541 0.1909 0.097 Uiso 1 1 calc R
C33 C -0.0718(7) 0.0483(6) 0.1328(5) 0.063(2) Uani 1 1 d .
H33A H -0.1265 0.0813 0.1566 0.075 Uiso 1 1 calc R
C34 C 0.0058(6) 0.0813(5) 0.0794(5) 0.0494(19) Uani 1 1 d .
C35 C 0.0824(7) 0.0299(5) 0.0433(5) 0.057(2) Uani 1 1 d .
H35A H 0.1346 0.0510 0.0038 0.068 Uiso 1 1 calc R
C36 C 0.0837(8) -0.0496(5) 0.0635(6) 0.064(3) Uani 1 1 d .
H36A H 0.1380 -0.0831 0.0400 0.077 Uiso 1 1 calc R
C37 C -0.2176(8) 0.3554(5) 0.2667(5) 0.068(3) Uani 1 1 d .
H37A H -0.2145 0.3684 0.2141 0.082 Uiso 1 1 calc R
H37B H -0.1770 0.3907 0.2785 0.082 Uiso 1 1 calc R
O38 O -0.1795(5) 0.2749(3) 0.2873(4) 0.0711(18) Uani 1 1 d .
C39 C -0.0829(7) 0.2547(5) 0.2445(5) 0.063(2) Uani 1 1 d .
H39A H -0.0314 0.2856 0.2499 0.076 Uiso 1 1 calc R
H39B H -0.0845 0.2640 0.1928 0.076 Uiso 1 1 calc R
C40 C -0.0570(7) 0.1686(5) 0.2718(5) 0.055(2) Uani 1 1 d .
N41 N 0.0347(5) 0.1354(4) 0.2360(3) 0.0442(15) Uani 1 1 d .
C42 C 0.0608(6) 0.0592(5) 0.2558(4) 0.0482(19) Uani 1 1 d .
C43 C -0.0029(7) 0.0137(5) 0.3110(5) 0.056(2) Uani 1 1 d .
H43A H 0.0164 -0.0405 0.3237 0.068 Uiso 1 1 calc R
C44 C -0.0951(8) 0.0478(5) 0.3478(5) 0.065(3) Uani 1 1 d .
H44A H -0.1390 0.0177 0.3869 0.078 Uiso 1 1 calc R
C45 C -0.1221(7) 0.1256(5) 0.3269(5) 0.066(3) Uani 1 1 d .
H45A H -0.1860 0.1496 0.3506 0.079 Uiso 1 1 calc R
C46 C 0.1605(6) 0.0261(4) 0.2133(5) 0.050(2) Uani 1 1 d .
H46A H 0.1609 0.0375 0.1612 0.060 Uiso 1 1 calc R
H46B H 0.2175 0.0507 0.2196 0.060 Uiso 1 1 calc R
O47 O 0.1756(4) -0.0563(3) 0.2370(3) 0.0493(13) Uani 1 1 d .
C48 C 0.2684(7) -0.0866(5) 0.1927(5) 0.062(2) Uani 1 1 d .
H48A H 0.3264 -0.0616 0.1968 0.074 Uiso 1 1 calc R
H48B H 0.2640 -0.0736 0.1414 0.074 Uiso 1 1 calc R
C49 C 0.2887(6) -0.1728(5) 0.2136(5) 0.053(2) Uani 1 1 d .
C50 C 0.3617(7) -0.2028(5) 0.2519(5) 0.057(2) Uani 1 1 d .
H50A H 0.3936 -0.1686 0.2689 0.068 Uiso 1 1 calc R
C51 C 0.3900(7) -0.2835(5) 0.2662(5) 0.060(2) Uani 1 1 d .
H51A H 0.4419 -0.3037 0.2918 0.071 Uiso 1 1 calc R
C52 C 0.3421(8) -0.3336(5) 0.2432(5) 0.058(2) Uani 1 1 d .
C53 C 0.2694(8) -0.3028(6) 0.2051(5) 0.064(2) Uani 1 1 d .
H53A H 0.2366 -0.3366 0.1884 0.077 Uiso 1 1 calc R
C54 C 0.2428(7) -0.2234(5) 0.1903(5) 0.062(2) Uani 1 1 d .
H54A H 0.1922 -0.2034 0.1636 0.075 Uiso 1 1 calc R
O55 O 0.3646(6) -0.4128(3) 0.2538(4) 0.0689(18) Uani 1 1 d .
C56 C 0.4337(8) -0.4484(6) 0.3002(5) 0.069(3) Uani 1 1 d .
H56A H 0.4974 -0.4221 0.2836 0.082 Uiso 1 1 calc R
H56B H 0.4527 -0.5038 0.2956 0.082 Uiso 1 1 calc R
C57 C 0.3859(8) -0.4432(6) 0.3793(5) 0.070(3) Uani 1 1 d .
H57A H 0.4301 -0.4769 0.4092 0.084 Uiso 1 1 calc R
H57B H 0.3847 -0.3889 0.3857 0.084 Uiso 1 1 calc R
C58 C 0.2788(9) -0.4667(6) 0.4070(5) 0.073(3) Uani 1 1 d .
H58A H 0.2777 -0.5189 0.3963 0.087 Uiso 1 1 calc R
H58B H 0.2321 -0.4293 0.3816 0.087 Uiso 1 1 calc R
C59 C 0.2410(9) -0.4689(7) 0.4878(5) 0.083(3) Uani 1 1 d .
H59A H 0.2520 -0.4189 0.4984 0.099 Uiso 1 1 calc R
H59B H 0.2837 -0.5107 0.5127 0.099 Uiso 1 1 calc R
C60 C 0.1273(9) -0.4825(7) 0.5203(5) 0.074(3) Uani 1 1 d .
H60A H 0.0841 -0.4420 0.4945 0.089 Uiso 1 1 calc R
H60B H 0.1164 -0.5337 0.5121 0.089 Uiso 1 1 calc R
C61 C 0.0932(9) -0.4808(9) 0.5989(6) 0.094(4) Uani 1 1 d .
H61A H 0.1157 -0.4337 0.6075 0.113 Uiso 1 1 calc R
H61B H 0.1291 -0.5266 0.6248 0.113 Uiso 1 1 calc R
C62 C -0.0192(9) -0.4809(7) 0.6316(5) 0.082(3) Uani 1 1 d .
H62A H -0.0429 -0.5266 0.6212 0.098 Uiso 1 1 calc R
H62B H -0.0554 -0.4336 0.6080 0.098 Uiso 1 1 calc R
C63 C -0.0496(9) -0.4835(7) 0.7133(6) 0.082(3) Uani 1 1 d .
H63A H -0.0252 -0.5357 0.7372 0.099 Uiso 1 1 calc R
H63B H -0.0128 -0.4450 0.7243 0.099 Uiso 1 1 calc R
C64 C -0.1601(8) -0.4676(6) 0.7460(6) 0.069(3) Uani 1 1 d .
H64A H -0.1981 -0.5048 0.7344 0.083 Uiso 1 1 calc R
H64B H -0.1847 -0.4144 0.7244 0.083 Uiso 1 1 calc R
C65 C -0.1836(8) -0.4746(5) 0.8294(5) 0.064(2) Uani 1 1 d .
H65A H -0.2572 -0.4584 0.8489 0.076 Uiso 1 1 calc R
H65B H -0.1676 -0.5291 0.8524 0.076 Uiso 1 1 calc R
O66 O -0.1231(5) -0.4264(4) 0.8436(3) 0.0640(16) Uani 1 1 d .
C67 C -0.1210(7) -0.4310(5) 0.9140(5) 0.053(2) Uani 1 1 d .
C68 C -0.0441(7) -0.3957(5) 0.9243(6) 0.059(2) Uani 1 1 d .
H68A H 0.0039 -0.3719 0.8833 0.071 Uiso 1 1 calc R
C69 C -0.0353(7) -0.3943(5) 0.9923(6) 0.061(2) Uani 1 1 d .
H69A H 0.0187 -0.3694 0.9978 0.073 Uiso 1 1 calc R
C70 C -0.1033(7) -0.4282(5) 1.0533(5) 0.056(2) Uani 1 1 d .
C71 C -0.1800(7) -0.4639(5) 1.0428(5) 0.052(2) Uani 1 1 d .
H71A H -0.2276 -0.4874 1.0842 0.062 Uiso 1 1 calc R
C72 C -0.1913(7) -0.4675(5) 0.9743(4) 0.049(2) Uani 1 1 d .
H72A H -0.2441 -0.4934 0.9687 0.059 Uiso 1 1 calc R
C73 C -0.0920(8) -0.4272(5) 1.1273(6) 0.069(3) Uani 1 1 d .
H73A H -0.0933 -0.4808 1.1557 0.083 Uiso 1 1 calc R
H73B H -0.0244 -0.4099 1.1232 0.083 Uiso 1 1 calc R
N74 N -0.1725(6) -0.3762(4) 1.1660(4) 0.0552(18) Uani 1 1 d D
H74N H -0.185(7) -0.327(3) 1.134(4) 0.08(3) Uiso 1 1 d D
C75 C -0.2267(8) -0.4002(5) 1.2322(6) 0.065(3) Uani 1 1 d .
O75 O -0.2180(6) -0.4681(4) 1.2666(4) 0.090(2) Uani 1 1 d .
C76 C -0.2983(7) -0.3390(5) 1.2688(5) 0.058(2) Uani 1 1 d .
N77 N -0.3111(5) -0.2687(4) 1.2293(4) 0.0509(17) Uani 1 1 d .
C78 C -0.3726(6) -0.2142(5) 1.2609(5) 0.055(2) Uani 1 1 d .
C79 C -0.4229(8) -0.2276(7) 1.3360(5) 0.073(3) Uani 1 1 d .
H79A H -0.4657 -0.1872 1.3581 0.088 Uiso 1 1 calc R
C80 C -0.4075(8) -0.3003(8) 1.3751(5) 0.083(4) Uani 1 1 d .
H80A H -0.4394 -0.3109 1.4254 0.100 Uiso 1 1 calc R
C81 C -0.3479(8) -0.3567(7) 1.3432(5) 0.076(3) Uani 1 1 d .
H81A H -0.3389 -0.4079 1.3700 0.091 Uiso 1 1 calc R
C82 C -0.3917(7) -0.1357(5) 1.2140(5) 0.058(2) Uani 1 1 d .
O82 O -0.4590(5) -0.0856(4) 1.2399(3) 0.0671(17) Uani 1 1 d .
N83 N -0.3334(5) -0.1266(4) 1.1470(4) 0.0512(17) Uani 1 1 d D
H83N H -0.289(6) -0.175(3) 1.142(5) 0.08(3) Uiso 1 1 d D
C84 C -0.3548(7) -0.0609(5) 1.0919(5) 0.057(2) Uani 1 1 d .
H84A H -0.2894 -0.0401 1.0638 0.069 Uiso 1 1 calc R
H84B H -0.3989 -0.0192 1.1158 0.069 Uiso 1 1 calc R
C85 C -0.4070(6) -0.0826(4) 1.0410(4) 0.0464(19) Uani 1 1 d .
C86 C -0.5000(7) -0.1163(5) 1.0699(4) 0.051(2) Uani 1 1 d .
H86A H -0.5273 -0.1253 1.1208 0.062 Uiso 1 1 calc R
C87 C -0.5513(6) -0.1363(5) 1.0268(4) 0.050(2) Uani 1 1 d .
H87A H -0.6146 -0.1580 1.0479 0.060 Uiso 1 1 calc R
C88 C -0.5133(6) -0.1256(4) 0.9524(5) 0.049(2) Uani 1 1 d .
C89 C -0.4205(7) -0.0935(5) 0.9223(4) 0.050(2) Uani 1 1 d .
H89A H -0.3925 -0.0856 0.8714 0.060 Uiso 1 1 calc R
C90 C -0.3694(7) -0.0732(4) 0.9677(5) 0.051(2) Uani 1 1 d .
H90A H -0.3058 -0.0519 0.9469 0.061 Uiso 1 1 calc R
O91 O -0.5696(5) -0.1476(3) 0.9126(3) 0.0564(15) Uani 1 1 d .
C92 C -0.5360(7) -0.1346(5) 0.8367(5) 0.060(2) Uani 1 1 d .
H92A H -0.4687 -0.1651 0.8219 0.072 Uiso 1 1 calc R
H92B H -0.5278 -0.0787 0.8178 0.072 Uiso 1 1 calc R
C93 C -0.6154(9) -0.1597(9) 0.8060(6) 0.094(4) Uani 1 1 d .
H93A H -0.6128 -0.2172 0.8176 0.113 Uiso 1 1 calc R
H93B H -0.6845 -0.1383 0.8306 0.113 Uiso 1 1 calc R
C94 C -0.6015(11) -0.1341(8) 0.7253(7) 0.105(4) Uani 1 1 d .
H94A H -0.5280 -0.1442 0.7013 0.126 Uiso 1 1 calc R
H94B H -0.6406 -0.1658 0.7079 0.126 Uiso 1 1 calc R
C95 C -0.6337(11) -0.0553(7) 0.7049(7) 0.097(4) Uani 1 1 d .
H95A H -0.5939 -0.0240 0.7222 0.117 Uiso 1 1 calc R
H95B H -0.7068 -0.0454 0.7301 0.117 Uiso 1 1 calc R
C96 C -0.6227(12) -0.0256(9) 0.6218(8) 0.121(5) Uani 1 1 d .
H96A H -0.5510 -0.0383 0.5954 0.145 Uiso 1 1 calc R
H96B H -0.6678 -0.0525 0.6046 0.145 Uiso 1 1 calc R
C97 C -0.6510(10) 0.0603(7) 0.6058(6) 0.093(4) Uani 1 1 d .
H97A H -0.7218 0.0715 0.6346 0.111 Uiso 1 1 calc R
H97B H -0.6052 0.0856 0.6239 0.111 Uiso 1 1 calc R
C98 C -0.6471(10) 0.0978(8) 0.5320(7) 0.098(4) Uani 1 1 d .
H98A H -0.7010 0.0787 0.5164 0.117 Uiso 1 1 calc R
H98B H -0.5801 0.0797 0.5018 0.117 Uiso 1 1 calc R
C99 C -0.6597(10) 0.1846(7) 0.5144(6) 0.091(4) Uani 1 1 d .
H99A H -0.7198 0.2025 0.5510 0.109 Uiso 1 1 calc R
H99B H -0.5988 0.2027 0.5223 0.109 Uiso 1 1 calc R
C100 C -0.6731(11) 0.2261(7) 0.4439(8) 0.104(5) Uani 1 1 d .
H10A H -0.7306 0.2054 0.4339 0.125 Uiso 1 1 calc R
H10B H -0.6104 0.2124 0.4072 0.125 Uiso 1 1 calc R
C101 C -0.6932(9) 0.3111(7) 0.4316(6) 0.077(3) Uani 1 1 d .
H10C H -0.6967 0.3304 0.3805 0.093 Uiso 1 1 calc R
H10D H -0.7606 0.3263 0.4630 0.093 Uiso 1 1 calc R
O102 O -0.6157(5) 0.3471(4) 0.4465(3) 0.0729(19) Uani 1 1 d .
C103 C -0.5244(8) 0.3507(5) 0.3983(5) 0.061(2) Uani 1 1 d .
C104 C -0.5002(8) 0.3318(5) 0.3284(5) 0.066(3) Uani 1 1 d .
H10E H -0.5509 0.3152 0.3111 0.079 Uiso 1 1 calc R
C105 C -0.4027(8) 0.3378(5) 0.2859(5) 0.062(2) Uani 1 1 d .
H10F H -0.3868 0.3253 0.2388 0.074 Uiso 1 1 calc R
C106 C -0.3251(7) 0.3621(5) 0.3097(6) 0.063(2) Uani 1 1 d .
C107 C -0.3540(8) 0.3856(5) 0.3761(5) 0.065(3) Uani 1 1 d .
H10G H -0.3048 0.4059 0.3921 0.078 Uiso 1 1 calc R
C108 C -0.4511(8) 0.3807(6) 0.4199(5) 0.063(2) Uani 1 1 d .
H10H H -0.4683 0.3979 0.4651 0.075 Uiso 1 1 calc R
N111 N -0.2356(9) 0.3320(7) 0.0950(6) 0.101(3) Uani 1 1 d .
C111 C -0.2400(9) 0.3060(6) 0.0455(6) 0.077(3) Uani 1 1 d .
C112 C -0.2365(9) 0.2719(7) -0.0123(7) 0.088(3) Uani 1 1 d .
H11A H -0.1676 0.2455 -0.0280 0.132 Uiso 1 1 calc R
H11B H -0.2524 0.3120 -0.0523 0.132 Uiso 1 1 calc R
H11C H -0.2870 0.2339 0.0022 0.132 Uiso 1 1 calc R
N113 N 0.5974(8) 0.4371(6) -0.0536(6) 0.089(3) Uani 1 1 d .
C113 C 0.5512(9) 0.4825(7) -0.0897(6) 0.074(3) Uani 1 1 d .
C114 C 0.4929(9) 0.5372(6) -0.1331(7) 0.085(3) Uani 1 1 d .
H11D H 0.4847 0.5137 -0.1723 0.127 Uiso 1 1 calc R
H11E H 0.5288 0.5839 -0.1539 0.127 Uiso 1 1 calc R
H11F H 0.4251 0.5516 -0.1030 0.127 Uiso 1 1 calc R

loop_
_atom_site_aniso_label
_atom_site_aniso_U_11
_atom_site_aniso_U_22
_atom_site_aniso_U_33
_atom_site_aniso_U_23
_atom_site_aniso_U_13
_atom_site_aniso_U_12
Pd1 0.0516(4) 0.0404(4) 0.0492(4) -0.0072(3) -0.0087(3) 0.0049(3)
C1 0.043(5) 0.051(5) 0.062(5) -0.009(4) -0.007(4) 0.008(4)
N2 0.050(4) 0.032(3) 0.051(4) -0.003(3) -0.011(3) 0.007(3)
C3 0.051(5) 0.032(4) 0.054(5) -0.005(3) -0.019(4) 0.011(3)
O3 0.055(3) 0.042(3) 0.050(3) -0.009(2) -0.013(3) 0.005(3)
C4 0.041(4) 0.025(3) 0.064(5) -0.006(3) -0.013(4) 0.008(3)
N5 0.057(4) 0.032(3) 0.049(4) -0.003(3) -0.019(3) 0.007(3)
C6 0.055(5) 0.036(4) 0.070(6) -0.009(4) -0.025(5) 0.006(4)
C7 0.049(5) 0.031(4) 0.073(6) -0.007(4) -0.021(4) 0.001(4)
C8 0.049(5) 0.031(4) 0.067(6) 0.006(4) -0.003(4) -0.005(4)
C9 0.055(5) 0.031(4) 0.055(5) -0.001(3) -0.016(4) 0.004(4)
C10 0.072(6) 0.036(4) 0.062(5) -0.016(4) -0.027(5) 0.020(4)
O10 0.071(4) 0.053(4) 0.079(4) -0.025(3) -0.032(4) 0.003(3)
N11 0.060(4) 0.042(4) 0.050(4) -0.012(3) -0.017(3) -0.001(3)
C12 0.066(6) 0.050(5) 0.066(6) -0.020(4) -0.020(5) 0.005(4)
C13 0.061(6) 0.053(5) 0.050(5) -0.009(4) -0.017(4) 0.002(4)
C14 0.054(5) 0.058(5) 0.053(5) -0.005(4) -0.005(4) -0.004(4)
C15 0.051(5) 0.061(6) 0.061(6) -0.003(4) -0.006(4) 0.003(4)
C16 0.068(6) 0.047(5) 0.056(5) -0.004(4) -0.009(5) 0.000(4)
C17 0.070(6) 0.066(6) 0.051(5) -0.004(4) -0.001(5) -0.001(5)
C18 0.056(6) 0.072(6) 0.061(6) -0.020(5) -0.013(5) 0.008(5)
O19 0.076(4) 0.050(4) 0.062(4) 0.002(3) 0.013(3) 0.009(3)
C20 0.100(9) 0.056(6) 0.079(7) 0.000(5) 0.024(6) 0.013(6)
C21 0.093(9) 0.061(7) 0.089(8) 0.002(6) 0.010(7) 0.013(6)
C22 0.150(13) 0.058(7) 0.072(8) -0.011(6) -0.008(8) 0.007(7)
C23 0.120(12) 0.076(8) 0.097(10) -0.003(7) 0.005(8) -0.002(8)
C24 0.110(10) 0.089(9) 0.080(8) -0.033(7) 0.002(7) 0.000(7)
C25 0.105(11) 0.069(8) 0.128(12) 0.010(8) -0.016(9) 0.004(7)
C26 0.142(15) 0.120(13) 0.107(11) 0.012(9) -0.031(11) -0.039(11)
C27 0.20(2) 0.079(12) 0.69(7) -0.07(2) -0.30(3) 0.035(13)
C28 0.173(8) 0.173(8) 0.173(8) -0.0314(17) -0.042(2) -0.0183(13)
C29 0.118(12) 0.121(12) 0.161(16) 0.048(11) -0.064(12) -0.032(10)
O30 0.091(6) 0.056(4) 0.149(8) 0.018(5) -0.055(6) -0.027(4)
C31 0.058(6) 0.057(6) 0.103(8) 0.001(6) -0.037(6) -0.009(5)
C32 0.072(7) 0.082(8) 0.079(7) 0.017(6) -0.014(6) -0.030(6)
C33 0.053(5) 0.066(6) 0.060(5) 0.002(5) -0.008(4) -0.005(5)
C34 0.043(5) 0.052(5) 0.057(5) -0.010(4) -0.020(4) -0.004(4)
C35 0.055(5) 0.046(5) 0.068(6) -0.013(4) -0.015(4) -0.004(4)
C36 0.060(6) 0.047(5) 0.093(7) -0.019(5) -0.033(6) 0.005(4)
C37 0.088(7) 0.040(5) 0.063(6) -0.002(4) -0.011(5) 0.012(5)
O38 0.073(4) 0.048(3) 0.070(4) -0.003(3) 0.006(3) 0.010(3)
C39 0.056(5) 0.050(5) 0.067(6) -0.007(4) 0.004(5) 0.008(4)
C40 0.056(5) 0.053(5) 0.051(5) -0.010(4) -0.012(4) 0.011(4)
N41 0.044(4) 0.042(4) 0.040(3) -0.003(3) -0.006(3) 0.003(3)
C42 0.047(5) 0.050(5) 0.043(4) -0.006(4) -0.007(4) -0.002(4)
C43 0.056(5) 0.045(5) 0.059(5) -0.005(4) -0.007(4) 0.002(4)
C44 0.073(6) 0.050(5) 0.056(5) -0.003(4) 0.006(5) -0.008(5)
C45 0.062(6) 0.054(5) 0.059(6) -0.002(4) 0.011(5) -0.001(5)
C46 0.048(5) 0.038(4) 0.056(5) -0.004(4) -0.002(4) -0.002(4)
O47 0.049(3) 0.039(3) 0.047(3) 0.001(2) -0.001(3) 0.002(2)
C48 0.052(5) 0.050(5) 0.066(6) -0.005(4) 0.002(4) 0.009(4)
C49 0.044(5) 0.046(5) 0.055(5) -0.003(4) -0.001(4) 0.008(4)
C50 0.067(6) 0.040(4) 0.057(5) -0.013(4) -0.005(5) 0.002(4)
C51 0.059(5) 0.061(6) 0.053(5) -0.004(4) -0.016(4) 0.007(4)
C52 0.074(6) 0.038(4) 0.061(5) -0.011(4) -0.016(5) -0.002(4)
C53 0.077(7) 0.056(5) 0.063(6) -0.007(4) -0.030(5) 0.003(5)
C54 0.062(6) 0.047(5) 0.068(6) 0.007(4) -0.018(5) 0.003(4)
O55 0.096(5) 0.039(3) 0.071(4) -0.008(3) -0.027(4) 0.007(3)
C56 0.085(7) 0.053(5) 0.061(6) -0.001(4) -0.027(5) 0.017(5)
C57 0.081(7) 0.051(5) 0.072(6) 0.002(5) -0.025(6) 0.006(5)
C58 0.088(8) 0.067(6) 0.062(6) 0.001(5) -0.031(6) 0.001(6)
C59 0.097(9) 0.090(8) 0.059(6) -0.002(6) -0.026(6) -0.004(7)
C60 0.088(8) 0.082(7) 0.058(6) -0.007(5) -0.032(6) -0.012(6)
C61 0.078(8) 0.139(12) 0.072(7) -0.028(7) -0.020(6) -0.017(8)
C62 0.102(9) 0.090(8) 0.057(6) -0.014(6) -0.022(6) -0.016(7)
C63 0.089(8) 0.090(8) 0.074(7) -0.025(6) -0.023(6) -0.009(6)
C64 0.074(7) 0.062(6) 0.076(7) -0.015(5) -0.024(5) -0.007(5)
C65 0.073(6) 0.046(5) 0.070(6) -0.008(4) -0.014(5) -0.008(5)
O66 0.074(4) 0.056(4) 0.061(4) -0.013(3) -0.014(3) -0.005(3)
C67 0.061(5) 0.038(4) 0.055(5) -0.006(4) -0.017(4) 0.011(4)
C68 0.051(5) 0.039(5) 0.078(7) -0.003(4) -0.009(5) 0.000(4)
C69 0.060(6) 0.035(4) 0.095(8) -0.010(5) -0.040(6) 0.008(4)
C70 0.056(5) 0.039(4) 0.072(6) -0.012(4) -0.029(5) 0.019(4)
C71 0.049(5) 0.046(5) 0.053(5) -0.005(4) -0.006(4) 0.003(4)
C72 0.055(5) 0.041(4) 0.053(5) -0.011(4) -0.021(4) 0.008(4)
C73 0.082(7) 0.051(5) 0.088(7) -0.022(5) -0.051(6) 0.021(5)
N74 0.070(5) 0.039(4) 0.053(4) -0.005(3) -0.021(4) 0.012(3)
C75 0.066(6) 0.051(5) 0.081(7) 0.001(5) -0.037(6) -0.001(5)
O75 0.109(6) 0.055(4) 0.100(6) 0.021(4) -0.044(5) -0.004(4)
C76 0.058(5) 0.056(5) 0.056(5) 0.006(4) -0.021(4) -0.005(4)
N77 0.049(4) 0.047(4) 0.055(4) -0.002(3) -0.017(3) -0.001(3)
C78 0.045(5) 0.066(6) 0.052(5) -0.005(4) -0.015(4) -0.005(4)
C79 0.059(6) 0.099(8) 0.047(5) -0.005(5) -0.003(5) 0.001(6)
C80 0.067(7) 0.128(10) 0.037(5) 0.015(6) -0.008(5) -0.008(7)
C81 0.065(6) 0.091(8) 0.057(6) 0.019(6) -0.022(5) 0.000(6)
C82 0.057(5) 0.053(5) 0.071(6) -0.018(4) -0.027(5) 0.008(4)
O82 0.066(4) 0.072(4) 0.065(4) -0.032(3) -0.016(3) 0.014(3)
N83 0.053(4) 0.041(4) 0.051(4) -0.010(3) -0.004(3) 0.008(3)
C84 0.063(6) 0.037(4) 0.062(5) -0.006(4) -0.006(5) 0.003(4)
C85 0.051(5) 0.031(4) 0.050(5) -0.003(3) -0.008(4) 0.003(3)
C86 0.059(5) 0.046(5) 0.042(4) -0.009(4) -0.009(4) 0.009(4)
C87 0.048(5) 0.049(5) 0.043(4) -0.004(4) 0.001(4) 0.001(4)
C88 0.052(5) 0.033(4) 0.059(5) -0.007(4) -0.014(4) 0.010(4)
C89 0.061(5) 0.043(4) 0.039(4) -0.005(3) -0.010(4) 0.006(4)
C90 0.055(5) 0.032(4) 0.054(5) 0.001(3) -0.002(4) 0.001(4)
O91 0.061(4) 0.047(3) 0.054(3) -0.007(3) -0.008(3) 0.006(3)
C92 0.073(6) 0.041(5) 0.059(5) -0.001(4) -0.015(5) 0.002(4)
C93 0.084(8) 0.142(12) 0.061(7) -0.033(7) -0.007(6) -0.028(8)
C94 0.099(9) 0.120(11) 0.091(9) -0.020(8) -0.036(8) 0.031(8)
C95 0.109(10) 0.077(8) 0.097(9) 0.012(7) -0.025(8) -0.020(7)
C96 0.099(10) 0.122(12) 0.118(12) 0.017(10) -0.020(9) -0.007(9)
C97 0.095(9) 0.100(9) 0.077(8) 0.024(7) -0.032(7) -0.029(7)
C98 0.092(9) 0.107(10) 0.096(9) -0.003(8) -0.035(8) -0.016(8)
C99 0.110(10) 0.086(8) 0.074(7) 0.022(6) -0.035(7) -0.025(7)
C100 0.123(11) 0.081(8) 0.126(11) 0.018(7) -0.071(9) -0.044(8)
C101 0.081(7) 0.085(8) 0.068(6) 0.006(6) -0.029(6) -0.024(6)
O102 0.074(5) 0.083(5) 0.056(4) 0.004(3) -0.018(4) -0.011(4)
C103 0.064(6) 0.059(6) 0.060(6) -0.005(4) -0.025(5) 0.001(5)
C104 0.072(7) 0.058(6) 0.065(6) -0.001(5) -0.025(5) -0.003(5)
C105 0.082(7) 0.041(5) 0.067(6) -0.004(4) -0.034(6) 0.001(5)
C106 0.058(6) 0.037(4) 0.081(7) -0.002(4) -0.011(5) 0.009(4)
C107 0.073(7) 0.056(6) 0.073(6) -0.018(5) -0.033(6) 0.007(5)
C108 0.067(6) 0.063(6) 0.056(5) -0.002(4) -0.017(5) -0.003(5)
N111 0.113(9) 0.099(8) 0.094(8) -0.021(6) -0.013(7) -0.035(7)
C111 0.089(8) 0.069(7) 0.071(7) -0.018(6) -0.008(6) -0.016(6)
C112 0.087(8) 0.093(8) 0.090(8) -0.028(7) -0.030(7) 0.004(7)
N113 0.083(7) 0.091(7) 0.087(7) 0.000(6) -0.015(6) -0.024(6)
C113 0.087(8) 0.069(7) 0.070(7) -0.010(5) -0.022(6) -0.018(6)
C114 0.095(8) 0.068(7) 0.091(8) -0.009(6) -0.028(7) -0.010(6)

loop_
_atom_type_symbol
_atom_type_description
_atom_type_scat_dispersion_real
_atom_type_scat_dispersion_imag
_atom_type_scat_source
C C 0.0033 0.0016 'International Tables Vol C Tables 4.2.6.8 and 6.1.1.4'
H H 0.0000 0.0000 'International Tables Vol C Tables 4.2.6.8 and 6.1.1.4'
N N 0.0061 0.0033 'International Tables Vol C Tables 4.2.6.8 and 6.1.1.4'
O O 0.0106 0.0060 'International Tables Vol C Tables 4.2.6.8 and 6.1.1.4'
Pd Pd -0.9988 1.0072 'International Tables Vol C Tables 4.2.6.8 and 6.1.1.4'

loop_
_geom_angle_atom_site_label_1
_geom_angle_atom_site_label_2
_geom_angle_atom_site_label_3
_geom_angle
N5 Pd1 N11 80.7(3)
N5 Pd1 N2 80.6(3)
N11 Pd1 N2 161.1(3)
N5 Pd1 N41 173.6(2)
N11 Pd1 N41 97.0(3)
N2 Pd1 N41 101.9(3)
N2 C1 C34 112.2(6)
N2 C1 H1A 109.2
C34 C1 H1A 109.2
N2 C1 H1B 109.2
C34 C1 H1B 109.2
H1A C1 H1B 107.9
C3 N2 C1 118.3(7)
C3 N2 Pd1 113.6(5)
C1 N2 Pd1 127.8(5)
O3 C3 N2 126.6(8)
O3 C3 C4 120.4(8)
N2 C3 C4 113.0(7)
N5 C4 C9 118.8(8)
N5 C4 C3 114.7(7)
C9 C4 C3 126.5(8)
C4 N5 C6 123.8(8)
C4 N5 Pd1 117.7(6)
C6 N5 Pd1 118.2(6)
N5 C6 C7 118.8(8)
N5 C6 C10 113.6(8)
C7 C6 C10 127.6(8)
C8 C7 C6 119.1(8)
C8 C7 H7A 120.4
C6 C7 H7A 120.4
C7 C8 C9 120.0(8)
C7 C8 H8A 120.0
C9 C8 H8A 120.0
C4 C9 C8 119.5(8)
C4 C9 H9A 120.3
C8 C9 H9A 120.3
O10 C10 N11 128.6(9)
O10 C10 C6 118.9(9)
N11 C10 C6 112.5(8)
C10 N11 C12 117.5(7)
C10 N11 Pd1 114.8(6)
C12 N11 Pd1 127.4(6)
N11 C12 C13 115.0(7)
N11 C12 H12A 108.5
C13 C12 H12A 108.5
N11 C12 H12B 108.5
C13 C12 H12B 108.5
H12A C12 H12B 107.5
C18 C13 C14 117.1(8)
C18 C13 C12 121.4(8)
C14 C13 C12 121.4(8)
C15 C14 C13 122.1(8)
C15 C14 H14A 118.9
C13 C14 H14A 118.9
C16 C15 C14 119.1(8)
C16 C15 H15A 120.4
C14 C15 H15A 120.4
C15 C16 O19 125.0(8)
C15 C16 C17 120.7(8)
O19 C16 C17 114.3(8)
C16 C17 C18 118.6(9)
C16 C17 H17A 120.7
C18 C17 H17A 120.7
C13 C18 C17 122.3(9)
C13 C18 H18A 118.9
C17 C18 H18A 118.9
C16 O19 C20 116.7(7)
O19 C20 C21 106.4(8)
O19 C20 H20A 110.4
C21 C20 H20A 110.4
O19 C20 H20B 110.4
C21 C20 H20B 110.4
H20A C20 H20B 108.6
C22 C21 C20 112.4(10)
C22 C21 H21A 109.1
C20 C21 H21A 109.1
C22 C21 H21B 109.1
C20 C21 H21B 109.1
H21A C21 H21B 107.9
C23 C22 C21 113.2(12)
C23 C22 H22A 108.9
C21 C22 H22A 108.9
C23 C22 H22B 108.9
C21 C22 H22B 108.9
H22A C22 H22B 107.8
C22 C23 C24 113.0(12)
C22 C23 H23A 109.0
C24 C23 H23A 109.0
C22 C23 H23B 109.0
C24 C23 H23B 109.0
H23A C23 H23B 107.8
C25 C24 C23 114.9(11)
C25 C24 H24A 108.5
C23 C24 H24A 108.5
C25 C24 H24B 108.5
C23 C24 H24B 108.5
H24A C24 H24B 107.5
C26 C25 C24 116.3(14)
C26 C25 H25A 108.2
C24 C25 H25A 108.2
C26 C25 H25B 108.2
C24 C25 H25B 108.2
H25A C25 H25B 107.4
C25 C26 C27 108.2(15)
C25 C26 H26A 110.1
C27 C26 H26A 110.1
C25 C26 H26B 110.1
C27 C26 H26B 110.1
H26A C26 H26B 108.4
C28 C27 C26 98.0(16)
C28 C27 H27A 112.2
C26 C27 H27A 112.2
C28 C27 H27B 112.2
C26 C27 H27B 112.2
H27A C27 H27B 109.8
C29 C28 C27 104(2)
C29 C28 H28A 110.9
C27 C28 H28A 110.9
C29 C28 H28B 110.8
C27 C28 H28B 110.8
H28A C28 H28B 108.9
C28 C29 O30 112.3(16)
C28 C29 H29A 109.1
O30 C29 H29A 109.1
C28 C29 H29B 109.1
O30 C29 H29B 109.1
H29A C29 H29B 107.9
C31 O30 C29 120.5(12)
C36 C31 C32 121.5(9)
C36 C31 O30 114.1(10)
C32 C31 O30 124.4(10)
C31 C32 C33 118.6(9)
C31 C32 H32A 120.7
C33 C32 H32A 120.7
C34 C33 C32 122.0(9)
C34 C33 H33A 119.0
C32 C33 H33A 119.0
C33 C34 C35 116.9(8)
C33 C34 C1 122.8(8)
C35 C34 C1 120.2(8)
C36 C35 C34 121.9(9)
C36 C35 H35A 119.0
C34 C35 H35A 119.0
C31 C36 C35 118.9(9)
C31 C36 H36A 120.5
C35 C36 H36A 120.5
O38 C37 C106 104.6(7)
O38 C37 H37A 110.8
C106 C37 H37A 110.8
O38 C37 H37B 110.8
C106 C37 H37B 110.8
H37A C37 H37B 108.9
C39 O38 C37 112.8(7)
O38 C39 C40 105.6(7)
O38 C39 H39A 110.6
C40 C39 H39A 110.6
O38 C39 H39B 110.6
C40 C39 H39B 110.6
H39A C39 H39B 108.7
C45 C40 N41 121.4(8)
C45 C40 C39 122.8(8)
N41 C40 C39 115.8(7)
C42 N41 C40 118.9(7)
C42 N41 Pd1 119.4(5)
C40 N41 Pd1 121.5(5)
N41 C42 C43 121.5(7)
N41 C42 C46 116.3(7)
C43 C42 C46 122.2(7)
C42 C43 C44 119.4(8)
C42 C43 H43A 120.3
C44 C43 H43A 120.3
C45 C44 C43 119.0(8)
C45 C44 H44A 120.5
C43 C44 H44A 120.5
C40 C45 C44 119.8(9)
C40 C45 H45A 120.1
C44 C45 H45A 120.1
O47 C46 C42 110.4(6)
O47 C46 H46A 109.6
C42 C46 H46A 109.6
O47 C46 H46B 109.6
C42 C46 H46B 109.6
H46A C46 H46B 108.1
C48 O47 C46 108.9(6)
O47 C48 C49 112.0(7)
O47 C48 H48A 109.2
C49 C48 H48A 109.2
O47 C48 H48B 109.2
C49 C48 H48B 109.2
H48A C48 H48B 107.9
C54 C49 C50 118.7(8)
C54 C49 C48 121.8(8)
C50 C49 C48 119.3(9)
C49 C50 C51 120.6(9)
C49 C50 H50A 119.7
C51 C50 H50A 119.7
C52 C51 C50 119.9(8)
C52 C51 H51A 120.0
C50 C51 H51A 120.0
C53 C52 O55 116.8(8)
C53 C52 C51 118.7(8)
O55 C52 C51 124.4(8)
C52 C53 C54 121.2(9)
C52 C53 H53A 119.4
C54 C53 H53A 119.4
C49 C54 C53 120.9(9)
C49 C54 H54A 119.6
C53 C54 H54A 119.6
C52 O55 C56 118.4(7)
O55 C56 C57 112.3(8)
O55 C56 H56A 109.1
C57 C56 H56A 109.1
O55 C56 H56B 109.1
C57 C56 H56B 109.1
H56A C56 H56B 107.9
C58 C57 C56 114.4(9)
C58 C57 H57A 108.7
C56 C57 H57A 108.7
C58 C57 H57B 108.7
C56 C57 H57B 108.7
H57A C57 H57B 107.6
C57 C58 C59 111.4(9)
C57 C58 H58A 109.4
C59 C58 H58A 109.4
C57 C58 H58B 109.4
C59 C58 H58B 109.4
H58A C58 H58B 108.0
C58 C59 C60 115.7(9)
C58 C59 H59A 108.4
C60 C59 H59A 108.4
C58 C59 H59B 108.4
C60 C59 H59B 108.4
H59A C59 H59B 107.4
C61 C60 C59 113.4(9)
C61 C60 H60A 108.9
C59 C60 H60A 108.9
C61 C60 H60B 108.9
C59 C60 H60B 108.9
H60A C60 H60B 107.7
C60 C61 C62 116.3(10)
C60 C61 H61A 108.2
C62 C61 H61A 108.2
C60 C61 H61B 108.2
C62 C61 H61B 108.2
H61A C61 H61B 107.4
C61 C62 C63 114.1(10)
C61 C62 H62A 108.7
C63 C62 H62A 108.7
C61 C62 H62B 108.7
C63 C62 H62B 108.7
H62A C62 H62B 107.6
C64 C63 C62 116.2(10)
C64 C63 H63A 108.2
C62 C63 H63A 108.2
C64 C63 H63B 108.2
C62 C63 H63B 108.2
H63A C63 H63B 107.4
C63 C64 C65 112.4(9)
C63 C64 H64A 109.1
C65 C64 H64A 109.1
C63 C64 H64B 109.1
C65 C64 H64B 109.1
H64A C64 H64B 107.9
O66 C65 C64 107.4(8)
O66 C65 H65A 110.2
C64 C65 H65A 110.2
O66 C65 H65B 110.2
C64 C65 H65B 110.2
H65A C65 H65B 108.5
C67 O66 C65 117.6(7)
O66 C67 C68 115.4(8)
O66 C67 C72 124.8(8)
C68 C67 C72 119.8(8)
C69 C68 C67 121.2(9)
C69 C68 H68A 119.4
C67 C68 H68A 119.4
C68 C69 C70 121.4(9)
C68 C69 H69A 119.3
C70 C69 H69A 119.3
C71 C70 C69 117.3(8)
C71 C70 C73 121.8(9)
C69 C70 C73 120.9(9)
C70 C71 C72 123.3(8)
C70 C71 H71A 118.4
C72 C71 H71A 118.4
C71 C72 C67 117.1(8)
C71 C72 H72A 121.5
C67 C72 H72A 121.5
N74 C73 C70 112.8(7)
N74 C73 H73A 109.0
C70 C73 H73A 109.0
N74 C73 H73B 109.0
C70 C73 H73B 109.0
H73A C73 H73B 107.8
C75 N74 C73 122.1(8)
C75 N74 H74N 127(6)
C73 N74 H74N 110(6)
O75 C75 N74 124.5(10)
O75 C75 C76 119.1(10)
N74 C75 C76 116.3(8)
N77 C76 C81 122.2(9)
N77 C76 C75 117.6(8)
C81 C76 C75 120.2(9)
C78 N77 C76 118.4(8)
N77 C78 C79 122.2(9)
N77 C78 C82 117.8(8)
C79 C78 C82 120.0(9)
C80 C79 C78 117.9(10)
C80 C79 H79A 121.1
C78 C79 H79A 121.1
C81 C80 C79 120.4(9)
C81 C80 H80A 119.8
C79 C80 H80A 119.8
C80 C81 C76 118.9(10)
C80 C81 H81A 120.6
C76 C81 H81A 120.6
O82 C82 N83 125.3(8)
O82 C82 C78 119.6(9)
N83 C82 C78 115.1(7)
C82 N83 C84 121.5(7)
C82 N83 H83N 107(6)
C84 N83 H83N 130(6)
N83 C84 C85 112.5(7)
N83 C84 H84A 109.1
C85 C84 H84A 109.1
N83 C84 H84B 109.1
C85 C84 H84B 109.1
H84A C84 H84B 107.8
C90 C85 C86 116.9(8)
C90 C85 C84 124.3(8)
C86 C85 C84 118.8(7)
C87 C86 C85 121.6(8)
C87 C86 H86A 119.2
C85 C86 H86A 119.2
C86 C87 C88 121.2(8)
C86 C87 H87A 119.4
C88 C87 H87A 119.4
O91 C88 C87 117.6(8)
O91 C88 C89 123.8(8)
C87 C88 C89 118.6(8)
C90 C89 C88 119.1(8)
C90 C89 H89A 120.4
C88 C89 H89A 120.4
C85 C90 C89 122.6(8)
C85 C90 H90A 118.7
C89 C90 H90A 118.7
C88 O91 C92 119.3(7)
O91 C92 C93 108.5(8)
O91 C92 H92A 110.0
C93 C92 H92A 110.0
O91 C92 H92B 110.0
C93 C92 H92B 110.0
H92A C92 H92B 108.4
C94 C93 C92 114.5(11)
C94 C93 H93A 108.6
C92 C93 H93A 108.6
C94 C93 H93B 108.6
C92 C93 H93B 108.6
H93A C93 H93B 107.6
C95 C94 C93 113.5(12)
C95 C94 H94A 108.9
C93 C94 H94A 108.9
C95 C94 H94B 108.9
C93 C94 H94B 108.9
H94A C94 H94B 107.7
C94 C95 C96 115.9(12)
C94 C95 H95A 108.3
C96 C95 H95A 108.3
C94 C95 H95B 108.3
C96 C95 H95B 108.3
H95A C95 H95B 107.4
C97 C96 C95 111.1(13)
C97 C96 H96A 109.4
C95 C96 H96A 109.4
C97 C96 H96B 109.4
C95 C96 H96B 109.4
H96A C96 H96B 108.0
C98 C97 C96 118.9(13)
C98 C97 H97A 107.6
C96 C97 H97A 107.6
C98 C97 H97B 107.6
C96 C97 H97B 107.6
H97A C97 H97B 107.0
C97 C98 C99 118.8(12)
C97 C98 H98A 107.6
C99 C98 H98A 107.6
C97 C98 H98B 107.6
C99 C98 H98B 107.6
H98A C98 H98B 107.0
C100 C99 C98 121.7(12)
C100 C99 H99A 106.9
C98 C99 H99A 106.9
C100 C99 H99B 106.9
C98 C99 H99B 106.9
H99A C99 H99B 106.7
C99 C100 C101 119.2(12)
C99 C100 H10A 107.5
C101 C100 H10A 107.5
C99 C100 H10B 107.5
C101 C100 H10B 107.5
H10A C100 H10B 107.0
O102 C101 C100 112.1(9)
O102 C101 H10C 109.2
C100 C101 H10C 109.2
O102 C101 H10D 109.2
C100 C101 H10D 109.2
H10C C101 H10D 107.9
C103 O102 C101 118.6(8)
O102 C103 C108 114.6(9)
O102 C103 C104 126.2(9)
C108 C103 C104 119.1(9)
C105 C104 C103 119.1(10)
C105 C104 H10E 120.4
C103 C104 H10E 120.4
C104 C105 C106 122.1(10)
C104 C105 H10F 118.9
C106 C105 H10F 118.9
C107 C106 C105 116.8(9)
C107 C106 C37 123.3(10)
C105 C106 C37 119.7(10)
C108 C107 C106 122.4(9)
C108 C107 H10G 118.8
C106 C107 H10G 118.8
C107 C108 C103 120.1(9)
C107 C108 H10H 120.0
C103 C108 H10H 120.0
N111 C111 C112 174.7(14)
C111 C112 H11A 109.5
C111 C112 H11B 109.5
H11A C112 H11B 109.5
C111 C112 H11C 109.5
H11A C112 H11C 109.5
H11B C112 H11C 109.5
N113 C113 C114 178.8(13)
C113 C114 H11D 109.5
C113 C114 H11E 109.5
H11D C114 H11E 109.5
C113 C114 H11F 109.5
H11D C114 H11F 109.5
H11E C114 H11F 109.5

loop_
_geom_bond_atom_site_label_1
_geom_bond_atom_site_label_2
_geom_bond_distance
Pd1 N5 1.925(7)
Pd1 N11 2.037(7)
Pd1 N2 2.062(7)
Pd1 N41 2.081(6)
C1 N2 1.456(11)
C1 C34 1.504(11)
C1 H1A 0.9900
C1 H1B 0.9900
N2 C3 1.345(10)
C3 O3 1.249(9)
C3 C4 1.499(12)
C4 N5 1.332(10)
C4 C9 1.370(11)
N5 C6 1.337(11)
C6 C7 1.377(12)
C6 C10 1.516(12)
C7 C8 1.376(12)
C7 H7A 0.9500
C8 C9 1.381(12)
C8 H8A 0.9500
C9 H9A 0.9500
C10 O10 1.235(11)
C10 N11 1.342(12)
N11 C12 1.444(11)
C12 C13 1.506(12)
C12 H12A 0.9900
C12 H12B 0.9900
C13 C18 1.377(13)
C13 C14 1.388(12)
C14 C15 1.383(12)
C14 H14A 0.9500
C15 C16 1.366(12)
C15 H15A 0.9500
C16 O19 1.384(10)
C16 C17 1.389(13)
C17 C18 1.385(13)
C17 H17A 0.9500
C18 H18A 0.9500
O19 C20 1.418(11)
C20 C21 1.559(14)
C20 H20A 0.9900
C20 H20B 0.9900
C21 C22 1.550(18)
C21 H21A 0.9900
C21 H21B 0.9900
C22 C23 1.433(18)
C22 H22A 0.9900
C22 H22B 0.9900
C23 C24 1.556(19)
C23 H23A 0.9900
C23 H23B 0.9900
C24 C25 1.527(19)
C24 H24A 0.9900
C24 H24B 0.9900
C25 C26 1.410(19)
C25 H25A 0.9900
C25 H25B 0.9900
C26 C27 1.83(3)
C26 H26A 0.9900
C26 H26B 0.9900
C27 C28 1.42(2)
C27 H27A 0.9900
C27 H27B 0.9900
C28 C29 1.397(19)
C28 H28A 0.9900
C28 H28B 0.9900
C29 O30 1.371(16)
C29 H29A 0.9900
C29 H29B 0.9900
O30 C31 1.382(12)
C31 C36 1.366(14)
C31 C32 1.378(16)
C32 C33 1.397(14)
C32 H32A 0.9500
C33 C34 1.372(12)
C33 H33A 0.9500
C34 C35 1.411(12)
C35 C36 1.376(12)
C35 H35A 0.9500
C36 H36A 0.9500
C37 O38 1.446(10)
C37 C106 1.478(13)
C37 H37A 0.9900
C37 H37B 0.9900
O38 C39 1.394(10)
C39 C40 1.518(12)
C39 H39A 0.9900
C39 H39B 0.9900
C40 C45 1.366(12)
C40 N41 1.366(10)
N41 C42 1.338(10)
C42 C43 1.379(11)
C42 C46 1.492(11)
C43 C44 1.385(12)
C43 H43A 0.9500
C44 C45 1.368(12)
C44 H44A 0.9500
C45 H45A 0.9500
C46 O47 1.430(9)
C46 H46A 0.9900
C46 H46B 0.9900
O47 C48 1.425(9)
C48 C49 1.492(11)
C48 H48A 0.9900
C48 H48B 0.9900
C49 C54 1.374(13)
C49 C50 1.371(12)
C50 C51 1.407(12)
C50 H50A 0.9500
C51 C52 1.382(13)
C51 H51A 0.9500
C52 C53 1.368(13)
C52 O55 1.369(10)
C53 C54 1.382(12)
C53 H53A 0.9500
C54 H54A 0.9500
O55 C56 1.454(11)
C56 C57 1.520(14)
C56 H56A 0.9900
C56 H56B 0.9900
C57 C58 1.501(14)
C57 H57A 0.9900
C57 H57B 0.9900
C58 C59 1.513(14)
C58 H58A 0.9900
C58 H58B 0.9900
C59 C60 1.541(15)
C59 H59A 0.9900
C59 H59B 0.9900
C60 C61 1.480(14)
C60 H60A 0.9900
C60 H60B 0.9900
C61 C62 1.491(15)
C61 H61A 0.9900
C61 H61B 0.9900
C62 C63 1.526(14)
C62 H62A 0.9900
C62 H62B 0.9900
C63 C64 1.474(15)
C63 H63A 0.9900
C63 H63B 0.9900
C64 C65 1.550(13)
C64 H64A 0.9900
C64 H64B 0.9900
C65 O66 1.384(11)
C65 H65A 0.9900
C65 H65B 0.9900
O66 C67 1.363(10)
C67 C68 1.372(13)
C67 C72 1.406(12)
C68 C69 1.366(13)
C68 H68A 0.9500
C69 C70 1.381(13)
C69 H69A 0.9500
C70 C71 1.378(12)
C70 C73 1.492(13)
C71 C72 1.396(11)
C71 H71A 0.9500
C72 H72A 0.9500
C73 N74 1.457(11)
C73 H73A 0.9900
C73 H73B 0.9900
N74 C75 1.319(12)
N74 H74N 0.980(5)
C75 O75 1.248(11)
C75 C76 1.502(14)
C76 N77 1.327(10)
C76 C81 1.415(13)
N77 C78 1.317(11)
C78 C79 1.426(12)
C78 C82 1.515(12)
C79 C80 1.363(15)
C79 H79A 0.9500
C80 C81 1.334(16)
C80 H80A 0.9500
C81 H81A 0.9500
C82 O82 1.251(10)
C82 N83 1.325(11)
N83 C84 1.452(10)
N83 H83N 0.979(5)
C84 C85 1.500(12)
C84 H84A 0.9900
C84 H84B 0.9900
C85 C90 1.364(11)
C85 C86 1.407(12)
C86 C87 1.351(12)
C86 H86A 0.9500
C87 C88 1.384(11)
C87 H87A 0.9500
C88 O91 1.367(10)
C88 C89 1.394(12)
C89 C90 1.389(12)
C89 H89A 0.9500
C90 H90A 0.9500
O91 C92 1.405(10)
C92 C93 1.523(14)
C92 H92A 0.9900
C92 H92B 0.9900
C93 C94 1.507(16)
C93 H93A 0.9900
C93 H93B 0.9900
C94 C95 1.397(16)
C94 H94A 0.9900
C94 H94B 0.9900
C95 C96 1.563(18)
C95 H95A 0.9900
C95 H95B 0.9900
C96 C97 1.493(18)
C96 H96A 0.9900
C96 H96B 0.9900
C97 C98 1.439(15)
C97 H97A 0.9900
C97 H97B 0.9900
C98 C99 1.492(16)
C98 H98A 0.9900
C98 H98B 0.9900
C99 C100 1.454(15)
C99 H99A 0.9900
C99 H99B 0.9900
C100 C101 1.464(16)
C100 H10A 0.9900
C100 H10B 0.9900
C101 O102 1.429(12)
C101 H10C 0.9900
C101 H10D 0.9900
O102 C103 1.342(11)
C103 C108 1.389(13)
C103 C104 1.411(13)
C104 C105 1.369(14)
C104 H10E 0.9500
C105 C106 1.413(14)
C105 H10F 0.9500
C106 C107 1.380(13)
C107 C108 1.371(13)
C107 H10G 0.9500
C108 H10H 0.9500
N111 C111 1.172(14)
C111 C112 1.370(15)
C112 H11A 0.9800
C112 H11B 0.9800
C112 H11C 0.9800
N113 C113 1.169(13)
C113 C114 1.431(16)
C114 H11D 0.9800
C114 H11E 0.9800
C114 H11F 0.9800

loop_
_geom_hbond_atom_site_label_D
_geom_hbond_atom_site_label_H
_geom_hbond_atom_site_label_A
_geom_hbond_distance_DH
_geom_hbond_distance_HA
_geom_hbond_distance_DA
_geom_hbond_angle_DHA
_geom_hbond_site_symmetry_A
N74 H74N O3 0.980(5) 2.08(3) 3.038(9) 164(8) 2_556
N83 H83N O3 0.979(5) 2.17(6) 2.966(9) 138(8) 2_556

loop_
_geom_torsion_atom_site_label_1
_geom_torsion_atom_site_label_2
_geom_torsion_atom_site_label_3
_geom_torsion_atom_site_label_4
_geom_torsion
C34 C1 N2 C3 112.3(8)
C34 C1 N2 Pd1 -74.0(8)
N5 Pd1 N2 C3 4.3(5)
N11 Pd1 N2 C3 13.8(11)
N41 Pd1 N2 C3 -169.7(5)
N5 Pd1 N2 C1 -169.6(6)
N11 Pd1 N2 C1 -160.1(7)
N41 Pd1 N2 C1 16.4(6)
C1 N2 C3 O3 -7.0(11)
Pd1 N2 C3 O3 178.4(6)
C1 N2 C3 C4 172.5(6)
Pd1 N2 C3 C4 -2.0(7)
O3 C3 C4 N5 176.8(6)
N2 C3 C4 N5 -2.8(9)
O3 C3 C4 C9 -3.5(11)
N2 C3 C4 C9 176.9(7)
C9 C4 N5 C6 0.3(11)
C3 C4 N5 C6 -180.0(6)
C9 C4 N5 Pd1 -173.0(5)
C3 C4 N5 Pd1 6.7(8)
N11 Pd1 N5 C4 177.0(6)
N2 Pd1 N5 C4 -6.1(5)
N41 Pd1 N5 C4 107(2)
N11 Pd1 N5 C6 3.3(6)
N2 Pd1 N5 C6 -179.8(6)
N41 Pd1 N5 C6 -66(3)
C4 N5 C6 C7 -0.5(11)
Pd1 N5 C6 C7 172.8(5)
C4 N5 C6 C10 -178.2(6)
Pd1 N5 C6 C10 -4.9(8)
N5 C6 C7 C8 0.1(11)
C10 C6 C7 C8 177.5(7)
C6 C7 C8 C9 0.4(11)
N5 C4 C9 C8 0.2(10)
C3 C4 C9 C8 -179.5(7)
C7 C8 C9 C4 -0.5(11)
N5 C6 C10 O10 -176.7(7)
C7 C6 C10 O10 5.8(12)
N5 C6 C10 N11 4.0(10)
C7 C6 C10 N11 -173.5(8)
O10 C10 N11 C12 5.3(12)
C6 C10 N11 C12 -175.4(6)
O10 C10 N11 Pd1 179.3(7)
C6 C10 N11 Pd1 -1.4(8)
N5 Pd1 N11 C10 -0.8(5)
N2 Pd1 N11 C10 -10.3(11)
N41 Pd1 N11 C10 173.2(5)
N5 Pd1 N11 C12 172.5(7)
N2 Pd1 N11 C12 163.0(7)
N41 Pd1 N11 C12 -13.5(7)
C10 N11 C12 C13 -108.6(9)
Pd1 N11 C12 C13 78.2(9)
N11 C12 C13 C18 -140.8(9)
N11 C12 C13 C14 41.3(12)
C18 C13 C14 C15 -0.9(14)
C12 C13 C14 C15 177.0(9)
C13 C14 C15 C16 -1.3(15)
C14 C15 C16 O19 -178.1(9)
C14 C15 C16 C17 3.1(15)
C15 C16 C17 C18 -2.5(15)
O19 C16 C17 C18 178.6(9)
C14 C13 C18 C17 1.6(14)
C12 C13 C18 C17 -176.4(9)
C16 C17 C18 C13 0.1(15)
C15 C16 O19 C20 -11.1(15)
C17 C16 O19 C20 167.9(10)
C16 O19 C20 C21 -167.7(10)
O19 C20 C21 C22 52.1(14)
C20 C21 C22 C23 58.9(14)
C21 C22 C23 C24 -174.0(10)
C22 C23 C24 C25 -177.6(11)
C23 C24 C25 C26 -170.5(12)
C24 C25 C26 C27 177.9(11)
C25 C26 C27 C28 -74.5(18)
C26 C27 C28 C29 -174.5(16)
C27 C28 C29 O30 -136.6(18)
C28 C29 O30 C31 -80.3(18)
C29 O30 C31 C36 -179.8(11)
C29 O30 C31 C32 0.9(17)
C36 C31 C32 C33 -0.6(16)
O30 C31 C32 C33 178.6(9)
C31 C32 C33 C34 -0.7(16)
C32 C33 C34 C35 3.1(14)
C32 C33 C34 C1 179.8(9)
N2 C1 C34 C33 122.7(9)
N2 C1 C34 C35 -60.7(10)
C33 C34 C35 C36 -4.4(13)
C1 C34 C35 C36 178.8(8)
C32 C31 C36 C35 -0.6(15)
O30 C31 C36 C35 -179.9(8)
C34 C35 C36 C31 3.2(14)
C106 C37 O38 C39 171.6(9)
C37 O38 C39 C40 -178.2(8)
O38 C39 C40 C45 0.8(13)
O38 C39 C40 N41 178.5(8)
C45 C40 N41 C42 -0.2(13)
C39 C40 N41 C42 -177.9(8)
C45 C40 N41 Pd1 -175.4(7)
C39 C40 N41 Pd1 6.8(10)
N5 Pd1 N41 C42 -22(3)
N11 Pd1 N41 C42 -90.9(6)
N2 Pd1 N41 C42 90.3(6)
N5 Pd1 N41 C40 153(2)
N11 Pd1 N41 C40 84.4(6)
N2 Pd1 N41 C40 -94.5(6)
C40 N41 C42 C43 0.3(12)
Pd1 N41 C42 C43 175.6(6)
C40 N41 C42 C46 178.4(7)
Pd1 N41 C42 C46 -6.3(10)
N41 C42 C43 C44 -1.2(14)
C46 C42 C43 C44 -179.1(9)
C42 C43 C44 C45 1.9(15)
N41 C40 C45 C44 0.9(15)
C39 C40 C45 C44 178.5(9)
C43 C44 C45 C40 -1.8(15)
N41 C42 C46 O47 -176.3(7)
C43 C42 C46 O47 1.8(12)
C42 C46 O47 C48 176.7(7)
C46 O47 C48 C49 -179.3(8)
O47 C48 C49 C54 81.9(11)
O47 C48 C49 C50 -103.9(9)
C54 C49 C50 C51 0.7(13)
C48 C49 C50 C51 -173.6(8)
C49 C50 C51 C52 -1.6(13)
C50 C51 C52 C53 1.6(14)
C50 C51 C52 O55 179.3(8)
O55 C52 C53 C54 -178.7(9)
C51 C52 C53 C54 -0.8(15)
C50 C49 C54 C53 0.1(14)
C48 C49 C54 C53 174.3(9)
C52 C53 C54 C49 -0.1(15)
C53 C52 O55 C56 -173.9(9)
C51 C52 O55 C56 8.3(13)
C52 O55 C56 C57 69.0(11)
O55 C56 C57 C58 47.4(11)
C56 C57 C58 C59 173.6(8)
C57 C58 C59 C60 172.8(9)
C58 C59 C60 C61 -177.6(10)
C59 C60 C61 C62 170.6(11)
C60 C61 C62 C63 177.0(11)
C61 C62 C63 C64 167.9(11)
C62 C63 C64 C65 177.8(9)
C63 C64 C65 O66 54.1(11)
C64 C65 O66 C67 -171.6(7)
C65 O66 C67 C68 166.3(8)
C65 O66 C67 C72 -14.5(12)
O66 C67 C68 C69 178.2(7)
C72 C67 C68 C69 -1.1(12)
C67 C68 C69 C70 0.0(13)
C68 C69 C70 C71 0.4(12)
C68 C69 C70 C73 179.1(8)
C69 C70 C71 C72 0.2(12)
C73 C70 C71 C72 -178.4(7)
C70 C71 C72 C67 -1.2(12)
O66 C67 C72 C71 -177.5(7)
C68 C67 C72 C71 1.6(11)
C71 C70 C73 N74 -71.6(11)
C69 C70 C73 N74 109.8(10)
C70 C73 N74 C75 128.8(10)
C73 N74 C75 O75 -3.2(15)
C73 N74 C75 C76 173.0(8)
O75 C75 C76 N77 -175.5(8)
N74 C75 C76 N77 8.1(13)
O75 C75 C76 C81 5.8(14)
N74 C75 C76 C81 -170.6(9)
C81 C76 N77 C78 -0.5(13)
C75 C76 N77 C78 -179.1(8)
C76 N77 C78 C79 2.1(13)
C76 N77 C78 C82 -176.2(8)
N77 C78 C79 C80 -1.5(15)
C82 C78 C79 C80 176.6(9)
C78 C79 C80 C81 -0.6(17)
C79 C80 C81 C76 2.1(17)
N77 C76 C81 C80 -1.6(16)
C75 C76 C81 C80 177.0(10)
N77 C78 C82 O82 171.4(8)
C79 C78 C82 O82 -6.9(13)
N77 C78 C82 N83 -8.4(12)
C79 C78 C82 N83 173.3(9)
O82 C82 N83 C84 -11.1(14)
C78 C82 N83 C84 168.7(8)
C82 N83 C84 C85 -101.7(9)
N83 C84 C85 C90 -122.1(8)
N83 C84 C85 C86 56.5(10)
C90 C85 C86 C87 -2.0(11)
C84 C85 C86 C87 179.2(7)
C85 C86 C87 C88 1.3(12)
C86 C87 C88 O91 179.7(7)
C86 C87 C88 C89 -0.2(12)
O91 C88 C89 C90 -180.0(7)
C87 C88 C89 C90 -0.1(11)
C86 C85 C90 C89 1.8(11)
C84 C85 C90 C89 -179.6(7)
C88 C89 C90 C85 -0.7(12)
C87 C88 O91 C92 177.2(7)
C89 C88 O91 C92 -2.9(11)
C88 O91 C92 C93 -176.5(8)
O91 C92 C93 C94 167.9(10)
C92 C93 C94 C95 -76.4(15)
C93 C94 C95 C96 -179.1(12)
C94 C95 C96 C97 -175.2(13)
C95 C96 C97 C98 -179.0(12)
C96 C97 C98 C99 -170.9(12)
C97 C98 C99 C100 -170.0(13)
C98 C99 C100 C101 175.3(12)
C99 C100 C101 O102 55.9(16)
C100 C101 O102 C103 75.5(12)
C101 O102 C103 C108 -175.0(8)
C101 O102 C103 C104 9.2(14)
O102 C103 C104 C105 -179.3(9)
C108 C103 C104 C105 5.0(13)
C103 C104 C105 C106 0.3(13)
C104 C105 C106 C107 -5.1(13)
C104 C105 C106 C37 170.2(8)
O38 C37 C106 C107 93.7(10)
O38 C37 C106 C105 -81.2(10)
C105 C106 C107 C108 4.6(13)
C37 C106 C107 C108 -170.4(9)
C106 C107 C108 C103 0.5(14)
O102 C103 C108 C107 178.4(8)
C104 C103 C108 C107 -5.5(14)
